data_2218034
loop_
_publ_author_name
'B\"uy\"ukg\"ung\"or, Orhan'
'Odaba\,so\(glu, Mustafa'

_publ_section_title
;
 2-Fluoroanilinium <i>N</i>-(2-fluorophenyl)oxamate
;
_journal_coeditor_code AT2556
_journal_issue 5
_journal_name_full 'Acta Crystallographica Section E'
_journal_page_first o808
_journal_paper_doi 10.1107/S1600536808008891
_journal_volume 64
_journal_year 2008
_chemical_formula_moiety 'C6 H7 F N +, C8 H5 F N O3 -'
_chemical_formula_sum 'C14 H12 F2 N2 O3'
_chemical_formula_weight 294.26
_chemical_name_systematic
;
2-Fluoroanilinium N-(2-fluorophenyl)oxamate
;
_space_group_IT_number 2
_symmetry_cell_setting triclinic
_symmetry_space_group_name_Hall '-P 1'
_symmetry_space_group_name_H-M 'P -1'
_atom_sites_solution_hydrogens geom
_atom_sites_solution_primary direct
_atom_sites_solution_secondary difmap
_audit_creation_method SHELXL-97
_cell_angle_alpha 68.346(11)
_cell_angle_beta 85.791(11)
_cell_angle_gamma 77.375(11)
_cell_formula_units_Z 2
_cell_length_a 6.7118(9)
_cell_length_b 9.5998(14)
_cell_length_c 11.7000(16)
_cell_measurement_reflns_used 9218
_cell_measurement_temperature 296
_cell_measurement_theta_max 28.10
_cell_measurement_theta_min 1.87
_cell_volume 683.69(18)
_computing_cell_refinement 'X-AREA (Stoe & Cie, 2002)'
_computing_data_collection 'X-AREA (Stoe & Cie, 2002)'
_computing_data_reduction 'X-RED32 (Stoe & Cie, 2002)'
_computing_molecular_graphics 'ORTEP-3 for Windows (Farrugia, 1997)'
_computing_publication_material 'WinGX (Farrugia, 1999)'
_computing_structure_refinement 'SHELXL97 (Sheldrick, 2008)'
_computing_structure_solution 'SHELXS97 (Sheldrick, 2008)'
_diffrn_ambient_temperature 296
_diffrn_detector_area_resol_mean 6.67
_diffrn_measured_fraction_theta_full 0.998
_diffrn_measured_fraction_theta_max 0.998
_diffrn_measurement_device_type 'Stoe IPDSII'
_diffrn_measurement_method '\w rotation method'
_diffrn_radiation_monochromator 'plane graphite'
_diffrn_radiation_type MoK\a
_diffrn_radiation_wavelength 0.71073
_diffrn_reflns_av_R_equivalents 0.0400
_diffrn_reflns_av_sigmaI/netI 0.0296
_diffrn_reflns_limit_h_max 8
_diffrn_reflns_limit_h_min -8
_diffrn_reflns_limit_k_max 11
_diffrn_reflns_limit_k_min -11
_diffrn_reflns_limit_l_max 14
_diffrn_reflns_limit_l_min -14
_diffrn_reflns_number 9218
_diffrn_reflns_theta_full 26.00
_diffrn_reflns_theta_max 26.00
_diffrn_reflns_theta_min 1.87
_diffrn_standards_decay_% <2
_diffrn_standards_number 0
_exptl_absorpt_coefficient_mu 0.119
_exptl_absorpt_correction_T_max 0.9880
_exptl_absorpt_correction_T_min 0.9315
_exptl_absorpt_correction_type integration
_exptl_absorpt_process_details '(X-RED32; Stoe & Cie, 2002)'
_exptl_crystal_colour colourless
_exptl_crystal_density_diffrn 1.429
_exptl_crystal_density_method 'not measured'
_exptl_crystal_description plate
_exptl_crystal_F_000 304
_exptl_crystal_size_max 0.780
_exptl_crystal_size_mid 0.473
_exptl_crystal_size_min 0.090
_refine_diff_density_max 0.531
_refine_diff_density_min -0.301
_refine_ls_extinction_coef 0.026(7)
_refine_ls_extinction_expression Fc^*^=kFc[1+0.001xFc^2^\l^3^/sin(2\q)]^-1/4^
_refine_ls_extinction_method 'SHELXL97 (Sheldrick, 2008)'
_refine_ls_goodness_of_fit_ref 0.807
_refine_ls_hydrogen_treatment mixed
_refine_ls_matrix_type full
_refine_ls_number_parameters 203
_refine_ls_number_reflns 2684
_refine_ls_number_restraints 0
_refine_ls_restrained_S_all 0.807
_refine_ls_R_factor_all 0.0744
_refine_ls_R_factor_gt 0.0529
_refine_ls_shift/su_max_lt 0.001
_refine_ls_shift/su_mean <0.001
_refine_ls_structure_factor_coef Fsqd
_refine_ls_weighting_details 'calc w=1/[\s^2^(Fo^2^)+(0.1051P)^2^+0.5375P] where P=(Fo^2^+2Fc^2^)/3'
_refine_ls_weighting_scheme calc
_refine_ls_wR_factor_gt 0.1480
_refine_ls_wR_factor_ref 0.1680
_reflns_number_gt 2023
_reflns_number_total 2684
_reflns_threshold_expression I>2\s(I)
_cod_data_source_file at2556.cif
_cod_data_source_block I
_cod_database_code 2218034
_cod_database_fobs_code 2218034

loop_
_symmetry_equiv_pos_as_xyz
'x, y, z'
'-x, -y, -z'

loop_
_atom_site_type_symbol
_atom_site_label
_atom_site_fract_x
_atom_site_fract_y
_atom_site_fract_z
_atom_site_U_iso_or_equiv
_atom_site_adp_type
_atom_site_calc_flag
_atom_site_refinement_flags
_atom_site_occupancy
C C1 0.0927(4) 0.1895(3) 0.4566(2) 0.0500(6) Uani d . 1
C C2 0.2329(5) 0.2000(4) 0.5327(3) 0.0662(7) Uani d . 1
C C3 0.1793(7) 0.2559(5) 0.6239(3) 0.0882(10) Uani d . 1
H H3 0.2783 0.2599 0.6735 0.106 Uiso calc R 1
C C4 -0.0226(7) 0.3060(5) 0.6414(3) 0.0958(12) Uani d . 1
H H4 -0.0625 0.3456 0.7030 0.115 Uiso calc R 1
C C5 -0.1675(6) 0.2980(4) 0.5682(3) 0.0826(9) Uani d . 1
H H5 -0.3050 0.3322 0.5809 0.099 Uiso calc R 1
C C6 -0.1122(4) 0.2399(3) 0.4759(2) 0.0619(7) Uani d . 1
H H6 -0.2116 0.2347 0.4272 0.074 Uiso calc R 1
C C7 0.0672(3) 0.1176(3) 0.2757(2) 0.0452(5) Uani d . 1
C C8 0.2108(3) 0.0541(3) 0.1899(2) 0.0472(5) Uani d . 1
C C9 0.5179(4) 0.6758(3) 0.1045(2) 0.0592(7) Uani d . 1
C C10 0.3396(3) 0.7306(3) 0.0369(2) 0.0447(5) Uani d . 1
C C11 0.2088(5) 0.6328(3) 0.0524(3) 0.0625(7) Uani d . 1
H H11 0.0855 0.6678 0.0095 0.075 Uiso calc R 1
C C12 0.2612(6) 0.4827(4) 0.1318(3) 0.0804(9) Uani d . 1
H H12 0.1723 0.4171 0.1420 0.097 Uiso calc R 1
C C13 0.4415(6) 0.4291(4) 0.1955(3) 0.0803(9) Uani d . 1
H H13 0.4763 0.3270 0.2472 0.096 Uiso calc R 1
C C14 0.5722(5) 0.5263(4) 0.1834(3) 0.0787(9) Uani d . 1
H H14 0.6942 0.4915 0.2277 0.094 Uiso calc R 1
N N1 0.1682(3) 0.1288(2) 0.36637(17) 0.0496(5) Uani d . 1
H H1 0.2978 0.0935 0.3692 0.060 Uiso calc R 1
N N2 0.2905(3) 0.8889(2) -0.04487(19) 0.0447(5) Uani d . 1
O O1 -0.1162(3) 0.1563(2) 0.25841(17) 0.0638(5) Uani d . 1
O O2 0.1240(3) 0.0321(2) 0.10956(16) 0.0587(5) Uani d . 1
O O3 0.3972(3) 0.0349(2) 0.20670(16) 0.0651(5) Uani d . 1
F F1 0.4339(3) 0.1515(3) 0.51255(18) 0.0919(7) Uani d . 1
F F2 0.6443(3) 0.7710(2) 0.0900(2) 0.1002(7) Uani d . 1
H H2A 0.243(5) 0.946(3) 0.004(3) 0.069(8) Uiso d . 1
H H2B 0.396(5) 0.915(3) -0.094(3) 0.064(8) Uiso d . 1
H H2C 0.187(5) 0.898(3) -0.092(3) 0.073(9) Uiso d . 1

loop_
_atom_site_aniso_label
_atom_site_aniso_U_11
_atom_site_aniso_U_22
_atom_site_aniso_U_33
_atom_site_aniso_U_12
_atom_site_aniso_U_13
_atom_site_aniso_U_23
C1 0.0559(14) 0.0517(13) 0.0407(12) -0.0165(11) 0.0003(10) -0.0118(10)
C2 0.0678(18) 0.0816(19) 0.0546(15) -0.0240(15) -0.0014(13) -0.0257(14)
C3 0.107(3) 0.115(3) 0.0628(19) -0.040(2) 0.0018(18) -0.0461(19)
C4 0.134(4) 0.105(3) 0.068(2) -0.035(2) 0.020(2) -0.051(2)
C5 0.086(2) 0.090(2) 0.075(2) -0.0135(18) 0.0180(17) -0.0395(18)
C6 0.0621(16) 0.0686(17) 0.0554(15) -0.0137(13) 0.0054(12) -0.0239(13)
C7 0.0433(13) 0.0461(12) 0.0438(12) -0.0093(10) -0.0035(9) -0.0128(10)
C8 0.0418(12) 0.0501(13) 0.0448(12) -0.0068(10) -0.0029(9) -0.0124(10)
C9 0.0528(15) 0.0617(16) 0.0590(15) -0.0124(12) -0.0016(12) -0.0166(12)
C10 0.0465(12) 0.0475(12) 0.0420(11) -0.0057(10) 0.0015(9) -0.0211(10)
C11 0.0719(18) 0.0591(16) 0.0633(16) -0.0226(13) -0.0022(13) -0.0243(13)
C12 0.102(3) 0.0582(18) 0.083(2) -0.0320(17) 0.0009(19) -0.0194(16)
C13 0.102(3) 0.0503(16) 0.0728(19) -0.0055(16) 0.0036(18) -0.0103(14)
C14 0.0662(19) 0.078(2) 0.0695(19) 0.0046(16) -0.0092(15) -0.0104(16)
N1 0.0409(10) 0.0623(12) 0.0463(11) -0.0105(9) -0.0033(8) -0.0198(9)
N2 0.0391(11) 0.0510(11) 0.0458(11) -0.0096(8) -0.0009(9) -0.0192(9)
O1 0.0404(10) 0.0909(14) 0.0671(11) -0.0012(9) -0.0080(8) -0.0420(10)
O2 0.0498(10) 0.0734(12) 0.0605(10) -0.0046(8) -0.0034(8) -0.0369(9)
O3 0.0402(10) 0.0987(15) 0.0522(10) -0.0088(9) -0.0004(7) -0.0254(10)
F1 0.0653(11) 0.1443(18) 0.0815(12) -0.0250(11) -0.0134(9) -0.0540(12)
F2 0.0742(12) 0.0985(15) 0.1081(15) -0.0317(10) -0.0328(11) -0.0010(12)

loop_
_atom_type_symbol
_atom_type_description
_atom_type_scat_dispersion_real
_atom_type_scat_dispersion_imag
_atom_type_scat_source
C C 0.0033 0.0016 'International Tables Vol C Tables 4.2.6.8 and 6.1.1.4'
H H 0.0000 0.0000 'International Tables Vol C Tables 4.2.6.8 and 6.1.1.4'
N N 0.0061 0.0033 'International Tables Vol C Tables 4.2.6.8 and 6.1.1.4'
O O 0.0106 0.0060 'International Tables Vol C Tables 4.2.6.8 and 6.1.1.4'
F F 0.0171 0.0103 'International Tables Vol C Tables 4.2.6.8 and 6.1.1.4'

loop_
_geom_angle_atom_site_label_1
_geom_angle_atom_site_label_2
_geom_angle_atom_site_label_3
_geom_angle
C6 C1 C2 117.3(2)
C6 C1 N1 125.0(2)
C2 C1 N1 117.7(2)
C3 C2 F1 119.5(3)
C3 C2 C1 123.4(3)
F1 C2 C1 117.0(2)
C2 C3 C4 118.7(3)
C2 C3 H3 120.7
C4 C3 H3 120.7
C3 C4 C5 120.0(3)
C3 C4 H4 120.0
C5 C4 H4 120.0
C6 C5 C4 121.1(3)
C6 C5 H5 119.5
C4 C5 H5 119.5
C5 C6 C1 119.5(3)
C5 C6 H6 120.3
C1 C6 H6 120.3
O1 C7 N1 125.5(2)
O1 C7 C8 121.8(2)
N1 C7 C8 112.65(19)
O3 C8 O2 128.1(2)
O3 C8 C7 116.8(2)
O2 C8 C7 115.1(2)
F2 C9 C14 119.3(3)
F2 C9 C10 118.4(2)
C14 C9 C10 122.3(3)
C9 C10 C11 118.4(2)
C9 C10 N2 119.9(2)
C11 C10 N2 121.7(2)
C12 C11 C10 119.8(3)
C12 C11 H11 120.1
C10 C11 H11 120.1
C13 C12 C11 120.9(3)
C13 C12 H12 119.5
C11 C12 H12 119.5
C12 C13 C14 120.1(3)
C12 C13 H13 120.0
C14 C13 H13 120.0
C9 C14 C13 118.5(3)
C9 C14 H14 120.8
C13 C14 H14 120.8
C7 N1 C1 129.4(2)
C7 N1 H1 115.3
C1 N1 H1 115.3
C10 N2 H2A 106.5(18)
C10 N2 H2B 111.4(18)
H2A N2 H2B 116(3)
C10 N2 H2C 106.7(19)
H2A N2 H2C 108(3)
H2B N2 H2C 108(3)

loop_
_geom_bond_atom_site_label_1
_geom_bond_atom_site_label_2
_geom_bond_distance
C1 C6 1.386(4)
C1 C2 1.385(4)
C1 N1 1.399(3)
C2 C3 1.356(5)
C2 F1 1.361(4)
C3 C4 1.363(5)
C3 H3 0.9300
C4 C5 1.375(5)
C4 H4 0.9300
C5 C6 1.381(4)
C5 H5 0.9300
C6 H6 0.9300
C7 O1 1.214(3)
C7 N1 1.349(3)
C7 C8 1.536(3)
C8 O3 1.244(3)
C8 O2 1.244(3)
C9 F2 1.337(3)
C9 C14 1.374(4)
C9 C10 1.375(3)
C10 C11 1.377(3)
C10 N2 1.445(3)
C11 C12 1.378(4)
C11 H11 0.9300
C12 C13 1.365(5)
C12 H12 0.9300
C13 C14 1.379(5)
C13 H13 0.9300
C14 H14 0.9300
N1 H1 0.8600
N2 H2A 0.93(3)
N2 H2B 0.90(3)
N2 H2C 0.89(3)

loop_
_geom_hbond_atom_site_label_D
_geom_hbond_atom_site_label_H
_geom_hbond_atom_site_label_A
_geom_hbond_site_symmetry_A
_geom_hbond_distance_DH
_geom_hbond_distance_HA
_geom_hbond_distance_DA
_geom_hbond_angle_DHA
N1 H1 O3 . 0.86 2.19 2.623(3) 110.6
N1 H1 F1 2_656 0.86 2.61 3.313(3) 140.0
N2 H2A O2 1_565 0.93(3) 1.77(3) 2.696(3) 170(3)
N2 H2B O3 2_665 0.90(3) 1.86(3) 2.753(3) 174(3)
N2 H2C O2 2_565 0.89(3) 2.05(3) 2.802(3) 142(3)
N2 H2C O1 2_565 0.89(3) 2.30(3) 3.041(3) 141(3)
C6 H6 O1 . 0.93 2.36 2.941(3) 120.2

loop_
_geom_torsion_atom_site_label_1
_geom_torsion_atom_site_label_2
_geom_torsion_atom_site_label_3
_geom_torsion_atom_site_label_4
_geom_torsion
C6 C1 C2 C3 0.2(4)
N1 C1 C2 C3 -179.6(3)
C6 C1 C2 F1 -179.5(2)
N1 C1 C2 F1 0.7(4)
F1 C2 C3 C4 179.0(3)
C1 C2 C3 C4 -0.7(5)
C2 C3 C4 C5 0.6(6)
C3 C4 C5 C6 -0.2(6)
C4 C5 C6 C1 -0.3(5)
C2 C1 C6 C5 0.2(4)
N1 C1 C6 C5 -179.9(3)
O1 C7 C8 O3 171.7(2)
N1 C7 C8 O3 -6.3(3)
O1 C7 C8 O2 -6.5(3)
N1 C7 C8 O2 175.5(2)
F2 C9 C10 C11 -179.6(2)
C14 C9 C10 C11 2.2(4)
F2 C9 C10 N2 -1.7(4)
C14 C9 C10 N2 -179.9(3)
C9 C10 C11 C12 -1.8(4)
N2 C10 C11 C12 -179.7(3)
C10 C11 C12 C13 0.0(5)
C11 C12 C13 C14 1.6(5)
F2 C9 C14 C13 -178.8(3)
C10 C9 C14 C13 -0.6(5)
C12 C13 C14 C9 -1.3(5)
O1 C7 N1 C1 -2.4(4)
C8 C7 N1 C1 175.6(2)
C6 C1 N1 C7 6.0(4)
C2 C1 N1 C7 -174.2(2)

loop_
_cod_related_entry_id
_cod_related_entry_database
_cod_related_entry_code
1 ChemSpider 30655469
